data_2015646
loop_
_publ_author_name
'Duarte, M. Teresa'
'Piedade, M. F\'atima M.'
'Robalo, M. Paula'
'Jacob, C.'
'Garcia, M. Helena'

_publ_section_title
;The effect of counter-ions on the supramolecular arrangement of
 (benzonitrile)[1,2-bis(diphenylphosphino)ethane](\h^5^-cyclopentadienyl)iron(II)
 cations
;
_journal_coeditor_code HJ3019
_journal_issue 11
_journal_name_full 'Acta Crystallographica Section C'
_journal_page_first m531
_journal_page_last m534
_journal_paper_doi 10.1107/S0108270106038662
_journal_volume 62
_journal_year 2006
_chemical_formula_iupac '[Fe (C5 H5) (C7 H4 N2 O2) (C26 H4 P2)] I'
_chemical_formula_moiety 'C38 H33 Fe N2 O2 P2 + , I-'
_chemical_formula_sum 'C38 H33 Fe I N2 O2 P2'
_chemical_formula_weight 794.35
_chemical_name_systematic
;(\h^5^-Cyclopentadienyl)(diphenylphosphinoethane)(4-nitrobenzonitrile)iron(II)
iodide
;
_space_group_IT_number 9
_symmetry_cell_setting monoclinic
_symmetry_space_group_name_Hall 'C -2yc'
_symmetry_space_group_name_H-M 'C 1 c 1'
_audit_creation_method 'WinGX routine CIF_UPDATE'
_cell_angle_alpha 90.000(5)
_cell_angle_beta 102.77(2)
_cell_angle_gamma 90.000(5)
_cell_formula_units_Z 4
_cell_length_a 10.602(3)
_cell_length_b 26.834(7)
_cell_length_c 12.489(3)
_cell_measurement_reflns_used 25
_cell_measurement_temperature 293(2)
_cell_measurement_theta_max 13
_cell_measurement_theta_min 9
_cell_volume 3465.2(16)
_computing_cell_refinement 'CAD-4 EXPRESS'
_computing_data_collection 'CAD-4 EXPRESS (Enraf--Nonius, 1994)'
_computing_data_reduction 'XCAD4 (Harms & Wocadlo, 1995)'
_computing_molecular_graphics 'ORTEP-3 (Farrugia, 1997)'
_computing_publication_material
;
WinGX (Farrugia, 1999), PLATON (Spek, 2003) and enCIFer (Allen
<i>et al.</i>,  2004)
;
_computing_structure_refinement 'SHELXL97 (Sheldrick, 1997)'
_computing_structure_solution 'SIR99 (Altomare <i>et al.</i>,  1999)'
_diffrn_measured_fraction_theta_full 1
_diffrn_measured_fraction_theta_max 1
_diffrn_measurement_device_type 'Enraf--Nonius MACH3'
_diffrn_measurement_method \w/2\q
_diffrn_radiation_monochromator graphite
_diffrn_radiation_source 'fine-focus sealed tube'
_diffrn_radiation_type MoK\a
_diffrn_radiation_wavelength 0.71069
_diffrn_reflns_av_R_equivalents 0
_diffrn_reflns_limit_h_max 13
_diffrn_reflns_limit_h_min 0
_diffrn_reflns_limit_k_max 0
_diffrn_reflns_limit_k_min -34
_diffrn_reflns_limit_l_max 15
_diffrn_reflns_limit_l_min -15
_diffrn_reflns_number 3987
_diffrn_reflns_theta_full 26.97
_diffrn_reflns_theta_max 26.97
_diffrn_reflns_theta_min 1.52
_diffrn_standards_decay_% 0
_diffrn_standards_interval_count 400
_diffrn_standards_interval_time 3600
_diffrn_standards_number 3
_exptl_absorpt_coefficient_mu 1.455
_exptl_absorpt_correction_T_max 0.6447
_exptl_absorpt_correction_T_min 0.5079
_exptl_absorpt_correction_type psi-scan
_exptl_absorpt_process_details '(North <i>et al.</i>,  1968)'
_exptl_crystal_colour dark-red
_exptl_crystal_density_diffrn 1.523
_exptl_crystal_density_method 'not measured'
_exptl_crystal_description prism
_exptl_crystal_F_000 1600
_exptl_crystal_size_max 0.4
_exptl_crystal_size_mid 0.2
_exptl_crystal_size_min 0.2
_refine_diff_density_max 0.658
_refine_diff_density_min -0.578
_refine_ls_abs_structure_details 'Flack (1983), with how many Friedel pairs?'
_refine_ls_abs_structure_Flack -0.03(4)
_refine_ls_extinction_method none
_refine_ls_goodness_of_fit_ref 0.95
_refine_ls_hydrogen_treatment constr
_refine_ls_matrix_type full
_refine_ls_number_parameters 415
_refine_ls_number_reflns 3987
_refine_ls_number_restraints 2
_refine_ls_restrained_S_all 0.95
_refine_ls_R_factor_gt 0.0706
_refine_ls_shift/su_max 0.007
_refine_ls_structure_factor_coef Fsqd
_refine_ls_weighting_details 'calc w = 1/[\s^2^(Fo^2^)+(0.0682P)^2^] where P=(Fo^2^+2Fc^2^)/3'
_refine_ls_weighting_scheme calc
_refine_ls_wR_factor_ref 0.155
_reflns_number_gt 2074
_reflns_number_total 3987
_reflns_threshold_expression I>2\s(I)
_cod_data_source_file hj3019.cif
_cod_data_source_block I
_cod_original_sg_symbol_H-M 'C c'
_cod_database_code 2015646
_cod_database_fobs_code 2015646

loop_
_symmetry_equiv_pos_as_xyz
'x, y, z'
'x, -y, z+1/2'
'x+1/2, y+1/2, z'
'x+1/2, -y+1/2, z+1/2'

loop_
_atom_site_type_symbol
_atom_site_label
_atom_site_fract_x
_atom_site_fract_y
_atom_site_fract_z
_atom_site_U_iso_or_equiv
_atom_site_adp_type
_atom_site_calc_flag
_atom_site_refinement_flags
_atom_site_occupancy
I I1 0.90303(13) 0.71146(5) 0.04990(11) 0.0890(5) Uani d . 1
Fe Fe1 0.63285(17) 0.60564(6) 0.42225(14) 0.0373(5) Uani d . 1
P P1 0.5240(3) 0.60801(13) 0.2497(3) 0.0394(8) Uani d . 1
P P2 0.7989(3) 0.57915(13) 0.3576(3) 0.0411(8) Uani d . 1
N N1 0.6927(10) 0.6707(4) 0.4105(9) 0.047(3) Uani d . 1
C C1 0.7234(14) 0.7118(5) 0.3974(12) 0.051(4) Uani d . 1
C C2 0.7639(13) 0.7599(5) 0.3813(10) 0.042(3) Uani d . 1
C C3 0.8539(16) 0.7683(6) 0.3160(12) 0.058(4) Uani d . 1
H H3 0.8830 0.7420 0.2793 0.070 Uiso calc R 1
C C4 0.8972(15) 0.8146(6) 0.3074(12) 0.059(4) Uani d . 1
H H4 0.9582 0.8202 0.2654 0.071 Uiso calc R 1
C C5 0.8537(13) 0.8537(5) 0.3590(10) 0.042(3) Uani d . 1
C C6 0.7617(15) 0.8464(5) 0.4211(11) 0.052(4) Uani d . 1
H H6 0.7317 0.8728 0.4566 0.062 Uiso calc R 1
C C7 0.7176(14) 0.8002(6) 0.4282(12) 0.052(4) Uani d . 1
H H7 0.6528 0.7951 0.4665 0.063 Uiso calc R 1
N N2 0.9078(15) 0.9035(5) 0.3529(14) 0.070(4) Uani d . 1
O O1 0.8735(19) 0.9369(6) 0.4045(12) 0.117(6) Uani d . 1
O O2 0.9828(17) 0.9104(6) 0.2956(19) 0.155(8) Uani d . 1
C C11 0.5446(17) 0.6292(6) 0.5459(11) 0.058(4) Uani d . 1
H H11 0.5220 0.6621 0.5558 0.070 Uiso calc R 1
C C12 0.6626(17) 0.6067(7) 0.5939(11) 0.060(4) Uani d . 1
H H12 0.7322 0.6217 0.6413 0.072 Uiso calc R 1
C C13 0.6565(15) 0.5579(6) 0.5579(12) 0.060(4) Uani d . 1
H H13 0.7219 0.5344 0.5780 0.072 Uiso calc R 1
C C14 0.5368(15) 0.5491(6) 0.4866(11) 0.056(4) Uani d . 1
H H14 0.5098 0.5194 0.4504 0.067 Uiso calc R 1
C C15 0.4650(14) 0.5933(5) 0.4796(13) 0.048(4) Uani d . 1
H H15 0.3811 0.5982 0.4392 0.058 Uiso calc R 1
C C111 0.3700(15) 0.5747(5) 0.2019(10) 0.043(4) Uani d . 1
C C112 0.3693(16) 0.5249(5) 0.1886(14) 0.065(5) Uani d . 1
H H112 0.4469 0.5074 0.2063 0.078 Uiso calc R 1
C C113 0.255(2) 0.4992(7) 0.1491(15) 0.087(6) Uani d . 1
H H113 0.2563 0.4646 0.1427 0.105 Uiso calc R 1
C C114 0.1406(18) 0.5250(9) 0.1194(13) 0.083(6) Uani d . 1
H H114 0.0644 0.5083 0.0886 0.099 Uiso calc R 1
C C115 0.1396(15) 0.5744(7) 0.1352(13) 0.070(5) Uani d . 1
H H115 0.0611 0.5913 0.1196 0.084 Uiso calc R 1
C C116 0.2519(15) 0.6009(6) 0.1741(11) 0.056(4) Uani d . 1
H H116 0.2499 0.6353 0.1819 0.067 Uiso calc R 1
C C121 0.4882(12) 0.6710(5) 0.2039(11) 0.042(3) Uani d . 1
C C122 0.5381(14) 0.6929(5) 0.1187(11) 0.053(4) Uani d . 1
H H122 0.5860 0.6740 0.0796 0.063 Uiso calc R 1
C C123 0.5144(18) 0.7432(7) 0.0944(13) 0.071(5) Uani d . 1
H H123 0.5469 0.7578 0.0385 0.085 Uiso calc R 1
C C124 0.445(2) 0.7709(7) 0.1502(15) 0.080(6) Uani d . 1
H H124 0.4294 0.8042 0.1318 0.096 Uiso calc R 1
C C125 0.3986(16) 0.7507(6) 0.2338(14) 0.068(5) Uani d . 1
H H125 0.3506 0.7702 0.2718 0.082 Uiso calc R 1
C C126 0.4216(15) 0.7026(5) 0.2612(13) 0.052(4) Uani d . 1
H H126 0.3921 0.6899 0.3205 0.063 Uiso calc R 1
C C131 0.6236(14) 0.5813(6) 0.1628(11) 0.052(4) Uani d . 1
H H13A 0.6139 0.5453 0.1600 0.063 Uiso calc R 1
H H13B 0.5969 0.5942 0.0887 0.063 Uiso calc R 1
C C211 0.8453(14) 0.5135(5) 0.3585(9) 0.043(3) Uani d . 1
C C212 0.7663(14) 0.4759(6) 0.3784(11) 0.054(4) Uani d . 1
H H212 0.6863 0.4836 0.3931 0.065 Uiso calc R 1
C C213 0.8041(18) 0.4261(6) 0.3770(14) 0.075(5) Uani d . 1
H H213 0.7503 0.4007 0.3913 0.090 Uiso calc R 1
C C214 0.9207(18) 0.4153(6) 0.3546(13) 0.062(4) Uani d . 1
H H214 0.9456 0.3821 0.3527 0.075 Uiso calc R 1
C C215 1.0021(18) 0.4515(7) 0.3349(14) 0.078(5) Uani d . 1
H H215 1.0818 0.4436 0.3199 0.094 Uiso calc R 1
C C216 0.9634(15) 0.4996(6) 0.3376(12) 0.058(4) Uani d . 1
H H216 1.0191 0.5245 0.3248 0.069 Uiso calc R 1
C C221 0.9519(12) 0.6103(5) 0.4157(12) 0.044(3) Uani d . 1
C C222 1.0042(14) 0.6024(5) 0.5288(12) 0.057(4) Uani d . 1
H H222 0.9634 0.5818 0.5705 0.069 Uiso calc R 1
C C223 1.1201(17) 0.6271(6) 0.5755(15) 0.075(5) Uani d . 1
H H223 1.1582 0.6221 0.6492 0.090 Uiso calc R 1
C C224 1.1789(19) 0.6590(7) 0.513(2) 0.092(7) Uani d . 1
H H224 1.2551 0.6753 0.5458 0.110 Uiso calc R 1
C C225 1.1258(18) 0.6660(6) 0.4068(16) 0.070(5) Uani d . 1
H H225 1.1637 0.6879 0.3655 0.083 Uiso calc R 1
C C226 1.0159(15) 0.6409(6) 0.3590(13) 0.060(4) Uani d . 1
H H226 0.9832 0.6450 0.2840 0.072 Uiso calc R 1
C C231 0.7674(13) 0.5953(5) 0.2117(11) 0.048(3) Uani d . 1
H H23A 0.7812 0.6306 0.2025 0.058 Uiso calc R 1
H H23B 0.8244 0.5767 0.1753 0.058 Uiso calc R 1

loop_
_atom_site_aniso_label
_atom_site_aniso_U_11
_atom_site_aniso_U_22
_atom_site_aniso_U_33
_atom_site_aniso_U_12
_atom_site_aniso_U_13
_atom_site_aniso_U_23
I1 0.1059(10) 0.0911(9) 0.0889(8) 0.0190(9) 0.0624(7) 0.0112(8)
Fe1 0.0396(11) 0.0356(10) 0.0361(9) -0.0054(10) 0.0073(8) 0.0024(9)
P1 0.0390(19) 0.041(2) 0.0370(18) -0.0085(19) 0.0061(15) 0.0006(17)
P2 0.039(2) 0.0375(19) 0.044(2) -0.0049(17) 0.0040(16) -0.0013(16)
N1 0.040(7) 0.053(8) 0.042(6) 0.005(6) -0.002(5) -0.022(6)
C1 0.058(10) 0.024(7) 0.064(9) 0.005(7) -0.002(7) -0.019(6)
C2 0.047(8) 0.030(7) 0.047(8) 0.011(7) 0.008(6) -0.003(6)
C3 0.087(12) 0.047(9) 0.047(9) 0.002(9) 0.026(9) -0.003(7)
C4 0.074(12) 0.050(9) 0.068(10) 0.012(9) 0.048(9) 0.024(8)
C5 0.050(9) 0.028(7) 0.041(8) -0.006(7) -0.008(7) 0.002(6)
C6 0.061(10) 0.049(9) 0.045(8) 0.010(8) 0.012(7) -0.011(7)
C7 0.039(9) 0.056(10) 0.065(10) 0.000(7) 0.019(8) -0.004(8)
N2 0.070(10) 0.046(9) 0.087(11) -0.018(8) 0.003(8) 0.009(8)
O1 0.182(17) 0.072(10) 0.097(11) -0.068(11) 0.033(11) -0.013(8)
O2 0.121(14) 0.095(11) 0.28(2) -0.027(10) 0.108(16) 0.050(13)
C11 0.092(13) 0.050(9) 0.038(8) -0.007(9) 0.028(9) -0.004(7)
C12 0.074(12) 0.072(11) 0.037(8) -0.010(10) 0.017(8) 0.018(8)
C13 0.063(11) 0.075(11) 0.045(8) 0.003(9) 0.016(8) 0.028(8)
C14 0.059(10) 0.068(10) 0.043(8) -0.026(9) 0.017(8) -0.001(8)
C15 0.035(8) 0.051(9) 0.065(9) 0.005(7) 0.027(7) 0.009(7)
C111 0.065(10) 0.034(8) 0.031(7) -0.018(7) 0.011(7) 0.001(6)
C112 0.052(10) 0.035(8) 0.104(13) -0.024(7) 0.008(9) 0.011(8)
C113 0.105(17) 0.053(11) 0.092(14) -0.044(11) -0.005(13) 0.003(10)
C114 0.063(13) 0.125(18) 0.050(10) -0.058(13) -0.007(9) 0.001(10)
C115 0.041(9) 0.106(14) 0.062(10) -0.042(10) 0.011(8) -0.019(10)
C116 0.056(10) 0.061(10) 0.046(8) -0.010(9) 0.000(7) -0.025(8)
C121 0.023(7) 0.043(8) 0.056(9) -0.005(6) -0.002(6) 0.013(7)
C122 0.048(9) 0.053(9) 0.050(9) -0.015(8) -0.005(7) 0.014(7)
C123 0.076(13) 0.075(13) 0.052(10) -0.040(11) -0.004(9) 0.010(9)
C124 0.101(16) 0.057(11) 0.067(12) -0.021(11) -0.014(11) 0.030(9)
C125 0.054(10) 0.067(11) 0.074(12) -0.003(9) -0.008(9) -0.013(10)
C126 0.058(10) 0.032(8) 0.064(10) 0.000(7) 0.006(8) 0.021(7)
C131 0.060(10) 0.055(9) 0.037(8) -0.002(8) -0.001(7) 0.011(7)
C211 0.061(10) 0.037(8) 0.027(7) 0.005(7) 0.002(7) 0.006(6)
C212 0.049(9) 0.056(10) 0.062(9) -0.004(8) 0.024(8) -0.006(7)
C213 0.074(13) 0.057(11) 0.093(14) 0.002(10) 0.018(11) 0.001(9)
C214 0.074(12) 0.038(9) 0.071(11) 0.009(9) 0.009(9) -0.001(8)
C215 0.079(13) 0.073(12) 0.086(13) 0.025(11) 0.026(11) -0.014(10)
C216 0.066(11) 0.048(9) 0.062(10) 0.001(8) 0.020(8) -0.018(7)
C221 0.030(7) 0.033(7) 0.065(9) -0.003(6) 0.002(7) -0.010(7)
C222 0.054(9) 0.035(8) 0.073(11) 0.009(7) -0.011(8) -0.009(7)
C223 0.064(12) 0.061(11) 0.080(12) 0.027(10) -0.030(10) -0.022(9)
C224 0.053(12) 0.054(11) 0.17(2) 0.008(9) 0.029(15) -0.011(14)
C225 0.058(11) 0.071(11) 0.079(13) -0.020(10) 0.015(10) -0.022(10)
C226 0.046(9) 0.064(10) 0.069(10) -0.017(8) 0.015(8) 0.001(8)
C231 0.042(8) 0.056(9) 0.046(8) -0.004(7) 0.010(7) -0.006(7)

loop_
_atom_type_symbol
_atom_type_description
_atom_type_scat_dispersion_real
_atom_type_scat_dispersion_imag
_atom_type_scat_source
C C 0.0033 0.0016 'International Tables Vol C Tables 4.2.6.8 and 6.1.1.4'
H H 0 0 'International Tables Vol C Tables 4.2.6.8 and 6.1.1.4'
N N 0.0061 0.0033 'International Tables Vol C Tables 4.2.6.8 and 6.1.1.4'
O O 0.0106 0.006 'International Tables Vol C Tables 4.2.6.8 and 6.1.1.4'
P P 0.1023 0.0942 'International Tables Vol C Tables 4.2.6.8 and 6.1.1.4'
Fe Fe 0.3463 0.8444 'International Tables Vol C Tables 4.2.6.8 and 6.1.1.4'
I I -0.4742 1.8119 'International Tables Vol C Tables 4.2.6.8 and 6.1.1.4'

loop_
_geom_angle_atom_site_label_1
_geom_angle_atom_site_label_2
_geom_angle_atom_site_label_3
_geom_angle
_geom_angle_publ_flag
N1 Fe1 C11 89.5(5) ?
N1 Fe1 C14 155.6(5) ?
C11 Fe1 C14 66.1(6) ?
N1 Fe1 C15 120.3(5) ?
C11 Fe1 C15 39.9(6) ?
C14 Fe1 C15 39.2(5) ?
N1 Fe1 C13 130.7(6) ?
C11 Fe1 C13 65.0(6) ?
C14 Fe1 C13 39.1(6) ?
C15 Fe1 C13 65.4(6) ?
N1 Fe1 C12 95.2(6) ?
C11 Fe1 C12 39.2(6) ?
C14 Fe1 C12 65.9(6) ?
C15 Fe1 C12 66.3(6) ?
C13 Fe1 C12 38.5(6) ?
N1 Fe1 P1 90.5(3) yes
C11 Fe1 P1 119.6(5) ?
C14 Fe1 P1 101.7(4) ?
C15 Fe1 P1 92.2(5) ?
C13 Fe1 P1 138.6(5) ?
C12 Fe1 P1 157.7(5) ?
N1 Fe1 P2 87.7(3) yes
C11 Fe1 P2 153.8(5) ?
C14 Fe1 P2 113.8(5) ?
C15 Fe1 P2 152.0(4) ?
C13 Fe1 P2 97.8(5) ?
C12 Fe1 P2 115.2(5) ?
P1 Fe1 P2 86.52(14) yes
C121 P1 C131 106.9(7) ?
C121 P1 C111 104.1(6) ?
C131 P1 C111 101.8(6) ?
C121 P1 Fe1 111.5(4) ?
C131 P1 Fe1 108.9(4) ?
C111 P1 Fe1 122.5(4) ?
C221 P2 C211 103.0(6) ?
C221 P2 C231 103.7(7) ?
C211 P2 C231 102.9(6) ?
C221 P2 Fe1 114.6(4) ?
C211 P2 Fe1 122.9(5) ?
C231 P2 Fe1 107.6(5) ?
C1 N1 Fe1 175.6(11) yes
C212 C211 C216 116.8(13) ?
C212 C211 P2 122.4(11) ?
C216 C211 P2 120.8(11) ?
C7 C6 C5 118.0(13) ?
C7 C6 H6 121 ?
C5 C6 H6 121 ?
C112 C111 C116 118.9(14) ?
C112 C111 P1 120.2(12) ?
C116 C111 P1 120.8(10) ?
N1 C1 C2 178.0(16) yes
C223 C222 C221 117.2(15) ?
C223 C222 H222 121.4 ?
C221 C222 H222 121.4 ?
C3 C4 C5 121.3(14) ?
C3 C4 H4 119.4 ?
C5 C4 H4 119.4 ?
C131 C231 P2 106.3(9) ?
C131 C231 H23A 110.5 ?
P2 C231 H23A 110.5 ?
C131 C231 H23B 110.5 ?
P2 C231 H23B 110.5 ?
H23A C231 H23B 108.7 ?
C7 C2 C1 121.3(13) ?
C7 C2 C3 118.5(13) ?
C1 C2 C3 120.2(12) ?
C4 C3 C2 119.0(14) ?
C4 C3 H3 120.5 ?
C2 C3 H3 120.5 ?
C213 C214 C215 121.9(16) ?
C213 C214 H214 119.1 ?
C215 C214 H214 119.1 ?
C126 C121 C122 116.6(12) ?
C126 C121 P1 120.2(10) ?
C122 C121 P1 122.8(11) ?
C123 C122 C121 119.1(15) ?
C123 C122 H122 120.4 ?
C121 C122 H122 120.4 ?
C231 C131 P1 108.5(9) ?
C231 C131 H13A 110 ?
P1 C131 H13A 110 ?
C231 C131 H13B 110 ?
P1 C131 H13B 110 ?
H13A C131 H13B 108.4 ?
C221 C226 C225 123.1(16) ?
C221 C226 H226 118.4 ?
C225 C226 H226 118.4 ?
C13 C14 C15 107.6(14) ?
C13 C14 Fe1 70.9(8) ?
C15 C14 Fe1 70.5(8) ?
C13 C14 H14 126.2 ?
C15 C14 H14 126.2 ?
Fe1 C14 H14 124.1 ?
C14 C15 C11 107.0(14) ?
C14 C15 Fe1 70.3(8) ?
C11 C15 Fe1 69.5(8) ?
C14 C15 H15 126.5 ?
C11 C15 H15 126.5 ?
Fe1 C15 H15 125.3 ?
C226 C221 C222 118.7(13) ?
C226 C221 P2 124.9(12) ?
C222 C221 P2 116.4(11) ?
C6 C7 C2 122.7(14) ?
C6 C7 H7 118.7 ?
C2 C7 H7 118.7 ?
C4 C5 C6 120.4(12) ?
C4 C5 N2 120.1(15) ?
C6 C5 N2 119.5(14) ?
C215 C216 C211 123.5(16) ?
C215 C216 H216 118.2 ?
C211 C216 H216 118.2 ?
C115 C116 C111 118.7(15) ?
C115 C116 H116 120.7 ?
C111 C116 H116 120.7 ?
C124 C123 C122 121.0(16) ?
C124 C123 H123 119.5 ?
C122 C123 H123 119.5 ?
C224 C223 C222 121.1(18) ?
C224 C223 H223 119.4 ?
C222 C223 H223 119.4 ?
C115 C114 C113 119.5(16) ?
C115 C114 H114 120.2 ?
C113 C114 H114 120.2 ?
C125 C126 C121 122.4(15) ?
C125 C126 H126 118.8 ?
C121 C126 H126 118.8 ?
C211 C212 C213 120.9(14) ?
C211 C212 H212 119.5 ?
C213 C212 H212 119.5 ?
C224 C225 C226 119.8(19) ?
C224 C225 H225 120.1 ?
C226 C225 H225 120.1 ?
C123 C124 C125 120.6(17) ?
C123 C124 H124 119.7 ?
C125 C124 H124 119.7 ?
C111 C112 C113 121.3(17) ?
C111 C112 H112 119.3 ?
C113 C112 H112 119.3 ?
O2 N2 O1 121.6(16) ?
O2 N2 C5 119.5(17) ?
O1 N2 C5 118.9(17) ?
C126 C125 C124 120.1(18) ?
C126 C125 H125 120 ?
C124 C125 H125 120 ?
C13 C12 C11 107.2(15) ?
C13 C12 Fe1 70.7(8) ?
C11 C12 Fe1 69.5(8) ?
C13 C12 H12 126.4 ?
C11 C12 H12 126.4 ?
Fe1 C12 H12 125.1 ?
C114 C115 C116 121.8(18) ?
C114 C115 H115 119.1 ?
C116 C115 H115 119.1 ?
C12 C13 C14 109.7(15) ?
C12 C13 Fe1 70.8(8) ?
C14 C13 Fe1 70.0(8) ?
C12 C13 H13 125.2 ?
C14 C13 H13 125.2 ?
Fe1 C13 H13 125.6 ?
C214 C213 C212 118.9(16) ?
C214 C213 H213 120.5 ?
C212 C213 H213 120.5 ?
C12 C11 C15 108.5(14) ?
C12 C11 Fe1 71.3(9) ?
C15 C11 Fe1 70.6(7) ?
C12 C11 H11 125.7 ?
C15 C11 H11 125.7 ?
Fe1 C11 H11 124 ?
C216 C215 C214 117.9(17) ?
C216 C215 H215 121 ?
C214 C215 H215 121 ?
C225 C224 C223 120(2) ?
C225 C224 H224 120 ?
C223 C224 H224 120 ?
C114 C113 C112 119.6(16) ?
C114 C113 H113 120.2 ?
C112 C113 H113 120.2 ?

loop_
_geom_bond_atom_site_label_1
_geom_bond_atom_site_label_2
_geom_bond_distance
_geom_bond_publ_flag
Fe1 N1 1.875(13) yes
Fe1 C11 2.073(14) ?
Fe1 C14 2.084(13) ?
Fe1 C15 2.087(13) ?
Fe1 C13 2.095(13) ?
Fe1 C12 2.097(14) ?
Fe1 P1 2.209(4) yes
Fe1 P2 2.211(4) yes
P1 C121 1.798(13) ?
P1 C131 1.821(15) ?
P1 C111 1.842(14) ?
P2 C221 1.827(13) ?
P2 C211 1.828(13) ?
P2 C231 1.830(13) ?
N1 C1 1.171(17) yes
C211 C212 1.370(18) ?
C211 C216 1.385(19) ?
C6 C7 1.335(19) yes
C6 C5 1.388(19) yes
C6 H6 0.93 ?
C111 C112 1.346(18) ?
C111 C116 1.41(2) ?
C1 C2 1.390(19) yes
C222 C223 1.40(2) ?
C222 C221 1.415(19) ?
C222 H222 0.93 ?
C4 C3 1.34(2) yes
C4 C5 1.366(19) yes
C4 H4 0.93 ?
C231 C131 1.558(19) ?
C231 H23A 0.97 ?
C231 H23B 0.97 ?
C2 C7 1.370(18) yes
C2 C3 1.40(2) yes
C3 H3 0.93 ?
C214 C213 1.36(2) ?
C214 C215 1.36(2) ?
C214 H214 0.93 ?
C121 C126 1.40(2) ?
C121 C122 1.415(18) ?
C122 C123 1.39(2) ?
C122 H122 0.93 ?
C131 H13A 0.97 ?
C131 H13B 0.97 ?
C226 C221 1.359(18) ?
C226 C225 1.36(2) ?
C226 H226 0.93 ?
C14 C13 1.40(2) ?
C14 C15 1.400(19) ?
C14 H14 0.93 ?
C15 C11 1.42(2) ?
C15 H15 0.93 ?
C7 H7 0.93 ?
C5 N2 1.462(18) yes
C216 C215 1.36(2) ?
C216 H216 0.93 ?
C116 C115 1.379(19) ?
C116 H116 0.93 ?
C123 C124 1.34(2) ?
C123 H123 0.93 ?
C223 C224 1.39(3) ?
C223 H223 0.93 ?
C114 C115 1.34(3) ?
C114 C113 1.38(2) ?
C114 H114 0.93 ?
O1 N2 1.207(19) yes
C126 C125 1.34(2) ?
C126 H126 0.93 ?
C212 C213 1.40(2) ?
C212 H212 0.93 ?
C225 C224 1.34(3) ?
C225 H225 0.93 ?
C124 C125 1.36(2) ?
C124 H124 0.93 ?
C112 C113 1.38(2) ?
C112 H112 0.93 ?
N2 O2 1.20(2) yes
C125 H125 0.93 ?
C12 C13 1.38(2) ?
C12 C11 1.40(2) ?
C12 H12 0.93 ?
C115 H115 0.93 ?
C13 H13 0.93 ?
C213 H213 0.93 ?
C11 H11 0.93 ?
C215 H215 0.93 ?
C224 H224 0.93 ?
C113 H113 0.93 ?

loop_
_geom_torsion_atom_site_label_1
_geom_torsion_atom_site_label_2
_geom_torsion_atom_site_label_3
_geom_torsion_atom_site_label_4
_geom_torsion
N1 Fe1 P1 C121 -23.6(6)
C11 Fe1 P1 C121 66.1(7)
C14 Fe1 P1 C121 135.1(7)
C15 Fe1 P1 C121 96.7(6)
C13 Fe1 P1 C121 150.8(8)
C12 Fe1 P1 C121 81.6(14)
P2 Fe1 P1 C121 -111.3(5)
N1 Fe1 P1 C131 94.0(6)
C11 Fe1 P1 C131 -176.2(7)
C14 Fe1 P1 C131 -107.3(7)
C15 Fe1 P1 C131 -145.7(6)
C13 Fe1 P1 C131 -91.5(9)
C12 Fe1 P1 C131 -160.7(14)
P2 Fe1 P1 C131 6.3(5)
N1 Fe1 P1 C111 -147.7(6)
C11 Fe1 P1 C111 -58.0(8)
C14 Fe1 P1 C111 11.0(7)
C15 Fe1 P1 C111 -27.4(7)
C13 Fe1 P1 C111 26.7(9)
C12 Fe1 P1 C111 -42.5(15)
P2 Fe1 P1 C111 124.6(6)
N1 Fe1 P2 C221 42.9(6)
C11 Fe1 P2 C221 -41.3(11)
C14 Fe1 P2 C221 -125.1(7)
C15 Fe1 P2 C221 -138.3(11)
C13 Fe1 P2 C221 -87.8(7)
C12 Fe1 P2 C221 -51.8(7)
P1 Fe1 P2 C221 133.6(5)
N1 Fe1 P2 C211 169.1(6)
C11 Fe1 P2 C211 84.9(11)
C14 Fe1 P2 C211 1.1(7)
C15 Fe1 P2 C211 -12.1(12)
C13 Fe1 P2 C211 38.4(7)
C12 Fe1 P2 C211 74.4(7)
P1 Fe1 P2 C211 -100.2(5)
N1 Fe1 P2 C231 -71.9(6)
C11 Fe1 P2 C231 -156.1(10)
C14 Fe1 P2 C231 120.0(6)
C15 Fe1 P2 C231 106.9(11)
C13 Fe1 P2 C231 157.4(7)
C12 Fe1 P2 C231 -166.6(7)
P1 Fe1 P2 C231 18.8(5)
C11 Fe1 N1 C1 -99(15)
C14 Fe1 N1 C1 -100(15)
C15 Fe1 N1 C1 -72(15)
C13 Fe1 N1 C1 -154(15)
C12 Fe1 N1 C1 -138(15)
P1 Fe1 N1 C1 21(15)
P2 Fe1 N1 C1 107(15)
C221 P2 C211 C212 144.6(12)
C231 P2 C211 C212 -107.8(12)
Fe1 P2 C211 C212 13.4(13)
C221 P2 C211 C216 -36.0(12)
C231 P2 C211 C216 71.6(12)
Fe1 P2 C211 C216 -167.2(9)
C121 P1 C111 C112 157.8(12)
C131 P1 C111 C112 46.8(13)
Fe1 P1 C111 C112 -74.8(13)
C121 P1 C111 C116 -19.5(13)
C131 P1 C111 C116 -130.5(11)
Fe1 P1 C111 C116 107.9(10)
Fe1 N1 C1 C2 -12E1(4)
C221 P2 C231 C131 -166.2(9)
C211 P2 C231 C131 86.7(10)
Fe1 P2 C231 C131 -44.4(10)
N1 C1 C2 C7 -15E1(4)
N1 C1 C2 C3 3E1(5)
C5 C4 C3 C2 -1(2)
C7 C2 C3 C4 4(2)
C1 C2 C3 C4 -176.0(14)
C131 P1 C121 C126 -174.7(11)
C111 P1 C121 C126 78.1(12)
Fe1 P1 C121 C126 -55.8(11)
C131 P1 C121 C122 -2.7(13)
C111 P1 C121 C122 -109.9(11)
Fe1 P1 C121 C122 116.2(11)
C126 C121 C122 C123 -2.4(19)
P1 C121 C122 C123 -174.7(10)
P2 C231 C131 P1 49.8(11)
C121 P1 C131 C231 85.3(10)
C111 P1 C131 C231 -165.9(10)
Fe1 P1 C131 C231 -35.2(11)
N1 Fe1 C14 C13 -77.9(17)
C11 Fe1 C14 C13 -79.2(10)
C15 Fe1 C14 C13 -117.6(13)
C12 Fe1 C14 C13 -36.0(9)
P1 Fe1 C14 C13 163.5(9)
P2 Fe1 C14 C13 72.2(10)
N1 Fe1 C14 C15 39.7(17)
C11 Fe1 C14 C15 38.4(9)
C13 Fe1 C14 C15 117.6(13)
C12 Fe1 C14 C15 81.5(10)
P1 Fe1 C14 C15 -78.9(9)
P2 Fe1 C14 C15 -170.3(8)
C13 C14 C15 C11 1.4(15)
Fe1 C14 C15 C11 -60.1(9)
C13 C14 C15 Fe1 61.5(9)
N1 Fe1 C15 C14 -162.2(8)
C11 Fe1 C15 C14 -117.7(13)
C13 Fe1 C15 C14 -38.0(9)
C12 Fe1 C15 C14 -80.3(10)
P1 Fe1 C15 C14 105.9(8)
P2 Fe1 C15 C14 19.2(16)
N1 Fe1 C15 C11 -44.5(11)
C14 Fe1 C15 C11 117.7(13)
C13 Fe1 C15 C11 79.8(10)
C12 Fe1 C15 C11 37.4(9)
P1 Fe1 C15 C11 -136.4(9)
P2 Fe1 C15 C11 136.9(9)
C225 C226 C221 C222 -3(2)
C225 C226 C221 P2 175.8(13)
C223 C222 C221 C226 0.1(19)
C223 C222 C221 P2 -178.4(10)
C211 P2 C221 C226 111.4(13)
C231 P2 C221 C226 4.4(14)
Fe1 P2 C221 C226 -112.7(12)
C211 P2 C221 C222 -70.2(11)
C231 P2 C221 C222 -177.2(10)
Fe1 P2 C221 C222 65.7(11)
C5 C6 C7 C2 3(2)
C1 C2 C7 C6 174.9(14)
C3 C2 C7 C6 -5(2)
C3 C4 C5 C6 -1(2)
C3 C4 C5 N2 176.7(14)
C7 C6 C5 C4 0(2)
C7 C6 C5 N2 -177.6(13)
C212 C211 C216 C215 1(2)
P2 C211 C216 C215 -178.6(12)
C112 C111 C116 C115 1(2)
P1 C111 C116 C115 177.9(11)
C121 C122 C123 C124 0(2)
C221 C222 C223 C224 2(2)
C122 C121 C126 C125 4(2)
P1 C121 C126 C125 176.3(12)
C216 C211 C212 C213 0(2)
P2 C211 C212 C213 179.1(12)
C221 C226 C225 C224 3(3)
C122 C123 C124 C125 1(3)
C116 C111 C112 C113 0(2)
P1 C111 C112 C113 -177.7(13)
C4 C5 N2 O2 6(2)
C6 C5 N2 O2 -176.7(17)
C4 C5 N2 O1 -175.6(16)
C6 C5 N2 O1 2(2)
C121 C126 C125 C124 -3(2)
C123 C124 C125 C126 0(3)
N1 Fe1 C12 C13 -159.4(10)
C11 Fe1 C12 C13 117.8(14)
C14 Fe1 C12 C13 36.6(10)
C15 Fe1 C12 C13 79.7(10)
P1 Fe1 C12 C13 96.2(16)
P2 Fe1 C12 C13 -69.5(10)
N1 Fe1 C12 C11 82.8(10)
C14 Fe1 C12 C11 -81.2(10)
C15 Fe1 C12 C11 -38.1(9)
C13 Fe1 C12 C11 -117.8(14)
P1 Fe1 C12 C11 -21.6(19)
P2 Fe1 C12 C11 172.7(8)
C113 C114 C115 C116 4(3)
C111 C116 C115 C114 -3(2)
C11 C12 C13 C14 0.7(16)
Fe1 C12 C13 C14 -59.4(10)
C11 C12 C13 Fe1 60.1(9)
C15 C14 C13 C12 -1.3(16)
Fe1 C14 C13 C12 59.9(10)
C15 C14 C13 Fe1 -61.2(9)
N1 Fe1 C13 C12 27.5(13)
C11 Fe1 C13 C12 -38.1(10)
C14 Fe1 C13 C12 -120.4(14)
C15 Fe1 C13 C12 -82.3(11)
P1 Fe1 C13 C12 -145.2(9)
P2 Fe1 C13 C12 121.2(10)
N1 Fe1 C13 C14 147.8(9)
C11 Fe1 C13 C14 82.2(10)
C15 Fe1 C13 C14 38.1(9)
C12 Fe1 C13 C14 120.4(14)
P1 Fe1 C13 C14 -24.9(13)
P2 Fe1 C13 C14 -118.5(9)
C215 C214 C213 C212 1(3)
C211 C212 C213 C214 -1(2)
C13 C12 C11 C15 0.1(15)
Fe1 C12 C11 C15 61.1(9)
C13 C12 C11 Fe1 -60.9(10)
C14 C15 C11 C12 -0.9(15)
Fe1 C15 C11 C12 -61.6(10)
C14 C15 C11 Fe1 60.6(9)
N1 Fe1 C11 C12 -98.9(10)
C14 Fe1 C11 C12 80.6(10)
C15 Fe1 C11 C12 118.3(13)
C13 Fe1 C11 C12 37.4(9)
P1 Fe1 C11 C12 170.8(8)
P2 Fe1 C11 C12 -15.1(16)
N1 Fe1 C11 C15 142.8(9)
C14 Fe1 C11 C15 -37.8(8)
C13 Fe1 C11 C15 -80.9(9)
C12 Fe1 C11 C15 -118.3(13)
P1 Fe1 C11 C15 52.4(9)
P2 Fe1 C11 C15 -133.4(10)
C211 C216 C215 C214 -1(2)
C213 C214 C215 C216 0(3)
C226 C225 C224 C223 -2(3)
C222 C223 C224 C225 -1(3)
C115 C114 C113 C112 -4(3)
C111 C112 C113 C114 2(3)
